data_4314192
loop_
_publ_author_name
'Graeme R. A. Wyllie'
'Charles E. Schulz'
'W. Robert Scheidt'

_publ_section_title
;
 Five- to Six-Coordination in (Nitrosyl)iron(II) Porphyrinates: Effects of
 Binding the Sixth Ligand
;
_journal_name_full 'Inorganic Chemistry'
_journal_page_first 5722
_journal_page_last 5734
_journal_paper_doi 10.1021/ic034473t
_journal_volume 42
_journal_year 2003
_chemical_absolute_configuration rm
_chemical_formula_moiety 'C48 H34 Fe N7 O, C H Cl3'
_chemical_formula_sum 'C49 H35 Cl3 Fe N7 O'
_chemical_formula_weight 900.04
_chemical_melting_point ?
_chemical_name_common '[Fe(TPP)(NO)(1-MeIm)].CHCl3'
_chemical_name_systematic
; 
 ? 
;
_space_group_IT_number 19
_symmetry_cell_setting orthorhombic
_symmetry_space_group_name_Hall 'P 2ac 2ab'
_symmetry_space_group_name_H-M 'P 21 21 21'
_atom_sites_solution_hydrogens geom
_atom_sites_solution_primary direct
_atom_sites_solution_secondary difmap
_audit_creation_method SHELXL-97
_cell_angle_alpha 90.00
_cell_angle_beta 90.00
_cell_angle_gamma 90.00
_cell_formula_units_Z 4
_cell_length_a 17.5274(8)
_cell_length_b 25.2009(11)
_cell_length_c 9.6227(4)
_cell_measurement_reflns_used 6388
_cell_measurement_temperature 100(2)
_cell_measurement_theta_max 28.257
_cell_measurement_theta_min 2.415
_cell_volume 4250.4(3)
_computing_cell_refinement 'Bruker SMART'
_computing_data_collection 'Bruker SMART'
_computing_data_reduction 'Bruker SHELXTl'
_computing_molecular_graphics 'ORTEP III (Burnett, Johnson, 2000)'
_computing_publication_material 'SHELXL-97 (Sheldrick, 1997)'
_computing_structure_refinement 'SHELXL-97 (Sheldrick, 1997)'
_computing_structure_solution 'SHELXS-97 (Sheldrick, 1990)'
_diffrn_ambient_temperature 100(2)
_diffrn_measured_fraction_theta_full 0.999
_diffrn_measured_fraction_theta_max 0.999
_diffrn_measurement_device_type 'CCD area detector'
_diffrn_measurement_method 'phi and omega scans'
_diffrn_radiation_monochromator graphite
_diffrn_radiation_source 'fine-focus sealed tube'
_diffrn_radiation_type MoK\a
_diffrn_radiation_wavelength 0.71073
_diffrn_reflns_av_R_equivalents 0.0723
_diffrn_reflns_av_sigmaI/netI 0.0598
_diffrn_reflns_limit_h_max 23
_diffrn_reflns_limit_h_min -23
_diffrn_reflns_limit_k_max 33
_diffrn_reflns_limit_k_min -33
_diffrn_reflns_limit_l_max 12
_diffrn_reflns_limit_l_min -12
_diffrn_reflns_number 46920
_diffrn_reflns_theta_full 28.27
_diffrn_reflns_theta_max 28.27
_diffrn_reflns_theta_min 1.99
_diffrn_standards_decay_% 'no measureable decay'
_exptl_absorpt_coefficient_mu 0.591
_exptl_absorpt_correction_T_max 1.000
_exptl_absorpt_correction_T_min 0.870
_exptl_absorpt_correction_type empirical
_exptl_absorpt_process_details SADABS
_exptl_crystal_colour 'dark purple'
_exptl_crystal_density_diffrn 1.407
_exptl_crystal_density_meas ?
_exptl_crystal_density_method 'not measured'
_exptl_crystal_description prismatic
_exptl_crystal_F_000 1852
_exptl_crystal_size_max 0.32
_exptl_crystal_size_mid 0.21
_exptl_crystal_size_min 0.19
_refine_diff_density_max 0.667
_refine_diff_density_min -0.407
_refine_diff_density_rms 0.076
_refine_ls_abs_structure_details 'Flack H D (1983), Acta Cryst. A39, 876-881'
_refine_ls_abs_structure_Flack 0.451(15)
_refine_ls_extinction_method none
_refine_ls_goodness_of_fit_ref 1.070
_refine_ls_hydrogen_treatment mixed
_refine_ls_matrix_type full
_refine_ls_number_parameters 558
_refine_ls_number_reflns 10522
_refine_ls_number_restraints 0
_refine_ls_restrained_S_all 1.070
_refine_ls_R_factor_all 0.0637
_refine_ls_R_factor_gt 0.0518
_refine_ls_shift/su_max 0.017
_refine_ls_shift/su_mean 0.002
_refine_ls_structure_factor_coef Fsqd
_refine_ls_weighting_details 'calc w=1/[\s^2^(Fo^2^)+(0.0549P)^2^+0.0987P] where P=(Fo^2^+2Fc^2^)/3'
_refine_ls_weighting_scheme calc
_refine_ls_wR_factor_gt 0.1092
_refine_ls_wR_factor_ref 0.1155
_reflns_number_gt 9046
_reflns_number_total 10522
_reflns_threshold_expression >2sigma(I)
_cod_data_source_file ic034473tsi20030505_025109_2.cif
_cod_data_source_block tpp1meim
_cod_depositor_comments
;
The following automatic conversions were performed:

'_chemical_melting_point' value 'not measured' was changed to '?' -
the value is undefined or not given.

Automatic conversion script
Id: cif_fix_values 1569 2011-02-09 13:29:24Z adriana 

The following automatic conversions were performed:

'_exptl_crystal_density_meas' value 'not measured' was changed to '?'
- the value is perceived as not measured.

Automatic conversion script
Id: cif_fix_values 3008 2015-01-20 13:52:24Z robertas 
;
_cod_database_code 4314192

loop_
_symmetry_equiv_pos_as_xyz
'x, y, z'
'-x+1/2, -y, z+1/2'
'-x, y+1/2, -z+1/2'
'x+1/2, -y+1/2, -z'

loop_
_atom_site_label
_atom_site_type_symbol
_atom_site_fract_x
_atom_site_fract_y
_atom_site_fract_z
_atom_site_U_iso_or_equiv
_atom_site_adp_type
_atom_site_occupancy
_atom_site_symmetry_multiplicity
_atom_site_calc_flag
_atom_site_refinement_flags
_atom_site_disorder_assembly
_atom_site_disorder_group
Fe1 Fe 0.09637(2) 0.166525(15) 0.27822(4) 0.01275(9) Uani 1 1 d . A .
N1 N 0.09318(14) 0.24389(9) 0.2331(2) 0.0160(5) Uani 1 1 d . . .
N2 N 0.21130(13) 0.17010(9) 0.2908(2) 0.0150(5) Uani 1 1 d . . .
N3 N 0.10068(15) 0.08916(9) 0.3321(2) 0.0147(5) Uani 1 1 d . . .
N4 N -0.01737(13) 0.16393(9) 0.2829(2) 0.0157(5) Uani 1 1 d . . .
C(A1 C 0.02902(17) 0.27405(11) 0.2060(3) 0.0160(6) Uani 1 1 d . . .
C(A2 C 0.15368(17) 0.27687(11) 0.2099(3) 0.0182(6) Uani 1 1 d . . .
C(A3 C 0.25683(17) 0.21439(11) 0.2702(3) 0.0159(6) Uani 1 1 d . . .
C(A4 C 0.26098(17) 0.12872(12) 0.3150(3) 0.0157(6) Uani 1 1 d . . .
C(A5 C 0.16482(17) 0.05798(11) 0.3405(3) 0.0151(6) Uani 1 1 d . . .
C(A6 C 0.03947(17) 0.05455(12) 0.3416(3) 0.0161(6) Uani 1 1 d . . .
C(A7 C -0.06314(17) 0.12070(12) 0.3131(3) 0.0161(6) Uani 1 1 d . . .
C(A8 C -0.06686(17) 0.20602(12) 0.2655(3) 0.0167(6) Uani 1 1 d . . .
C(B1 C 0.05059(18) 0.32632(12) 0.1628(3) 0.0201(6) Uani 1 1 d . . .
H(B1 H 0.0170 0.3543 0.1374 0.024 Uiso 1 1 calc R . .
C(B2 C 0.12761(17) 0.32835(12) 0.1649(3) 0.0191(6) Uani 1 1 d . . .
H(B2 H 0.1586 0.3579 0.1413 0.023 Uiso 1 1 calc R . .
C(B3 C 0.33577(17) 0.20046(11) 0.2907(3) 0.0170(6) Uani 1 1 d . . .
H(B3 H 0.3780 0.2240 0.2867 0.020 Uiso 1 1 calc R . .
C(B4 C 0.33866(18) 0.14789(12) 0.3166(3) 0.0181(6) Uani 1 1 d . . .
H(B4 H 0.3833 0.1274 0.3327 0.022 Uiso 1 1 calc R . .
C(B5 C 0.14370(17) 0.00265(12) 0.3532(3) 0.0171(6) Uani 1 1 d . . .
H(B5 H 0.1776 -0.0267 0.3591 0.021 Uiso 1 1 calc R . .
C(B6 C 0.06740(18) 0.00072(12) 0.3550(3) 0.0178(6) Uani 1 1 d . . .
H(B6 H 0.0371 -0.0303 0.3635 0.021 Uiso 1 1 calc R . .
C(B7 C -0.14195(18) 0.13694(12) 0.3188(3) 0.0187(6) Uani 1 1 d . . .
H(B7 H -0.1844 0.1149 0.3391 0.022 Uiso 1 1 calc R . .
C(B8 C -0.14421(17) 0.18917(12) 0.2898(3) 0.0191(6) Uani 1 1 d . . .
H(B8 H -0.1885 0.2108 0.2861 0.023 Uiso 1 1 calc R . .
C(M1 C 0.23071(16) 0.26460(11) 0.2317(3) 0.0156(6) Uani 1 1 d . . .
C(M2 C 0.24031(17) 0.07590(12) 0.3349(3) 0.0148(6) Uani 1 1 d . . .
C(M3 C -0.03753(17) 0.06879(12) 0.3380(3) 0.0161(6) Uani 1 1 d . . .
C(M4 C -0.04637(17) 0.25749(11) 0.2263(3) 0.0168(6) Uani 1 1 d . . .
C11 C 0.28797(16) 0.30804(11) 0.2130(3) 0.0166(6) Uani 1 1 d . . .
C12 C 0.32665(18) 0.31563(13) 0.0878(3) 0.0218(7) Uani 1 1 d . . .
H12 H 0.3177 0.2920 0.0126 0.026 Uiso 1 1 calc R . .
C13 C 0.37761(18) 0.35689(13) 0.0712(4) 0.0253(7) Uani 1 1 d . . .
H13 H 0.4034 0.3617 -0.0147 0.030 Uiso 1 1 calc R . .
C14 C 0.39092(17) 0.39150(13) 0.1818(4) 0.0262(7) Uani 1 1 d . . .
H14 H 0.4259 0.4200 0.1712 0.031 Uiso 1 1 calc R . .
C15 C 0.35347(18) 0.38446(13) 0.3063(3) 0.0244(7) Uani 1 1 d . . .
H15 H 0.3628 0.4081 0.3814 0.029 Uiso 1 1 calc R . .
C16 C 0.30199(18) 0.34282(12) 0.3223(3) 0.0218(7) Uani 1 1 d . . .
H16 H 0.2763 0.3381 0.4083 0.026 Uiso 1 1 calc R . .
C21 C 0.30184(17) 0.03467(11) 0.3442(3) 0.0158(6) Uani 1 1 d . . .
C22 C 0.33902(17) 0.01745(12) 0.2248(3) 0.0194(6) Uani 1 1 d . . .
H22 H 0.3290 0.0344 0.1386 0.023 Uiso 1 1 calc R . .
C23 C 0.39070(17) -0.02428(13) 0.2303(3) 0.0232(6) Uani 1 1 d . . .
H23 H 0.4150 -0.0360 0.1477 0.028 Uiso 1 1 calc R . .
C24 C 0.40702(19) -0.04893(12) 0.3562(3) 0.0221(6) Uani 1 1 d . . .
H24 H 0.4417 -0.0779 0.3594 0.026 Uiso 1 1 calc R . .
C25 C 0.37223(17) -0.03088(12) 0.4773(3) 0.0195(6) Uani 1 1 d . . .
H25 H 0.3845 -0.0468 0.5640 0.023 Uiso 1 1 calc R . .
C26 C 0.31939(17) 0.01050(12) 0.4715(3) 0.0192(6) Uani 1 1 d . . .
H26 H 0.2952 0.0223 0.5542 0.023 Uiso 1 1 calc R . .
C31 C -0.09599(19) 0.02683(11) 0.3616(3) 0.0176(6) Uani 1 1 d . . .
C32 C -0.09871(19) -0.00053(11) 0.4881(3) 0.0188(6) Uani 1 1 d . . .
H32 H -0.0609 0.0060 0.5568 0.023 Uiso 1 1 calc R . .
C33 C -0.15648(19) -0.03732(12) 0.5140(4) 0.0240(7) Uani 1 1 d . . .
H33 H -0.1581 -0.0554 0.6005 0.029 Uiso 1 1 calc R . .
C34 C -0.21105(18) -0.04748(12) 0.4151(4) 0.0237(7) Uani 1 1 d . . .
H34 H -0.2506 -0.0723 0.4339 0.028 Uiso 1 1 calc R . .
C35 C -0.20857(17) -0.02148(13) 0.2874(4) 0.0244(7) Uani 1 1 d . . .
H35 H -0.2460 -0.0288 0.2186 0.029 Uiso 1 1 calc R . .
C36 C -0.15100(18) 0.01521(12) 0.2610(3) 0.0218(7) Uani 1 1 d . . .
H36 H -0.1491 0.0326 0.1734 0.026 Uiso 1 1 calc R . .
C41 C -0.10914(16) 0.29746(11) 0.2074(3) 0.0165(6) Uani 1 1 d . . .
C42 C -0.13325(18) 0.31343(12) 0.0757(3) 0.0192(6) Uani 1 1 d . . .
H42 H -0.1086 0.2996 -0.0044 0.023 Uiso 1 1 calc R . .
C43 C -0.19257(18) 0.34921(12) 0.0601(3) 0.0221(7) Uani 1 1 d . . .
H43 H -0.2085 0.3596 -0.0303 0.026 Uiso 1 1 calc R . .
C44 C -0.22893(18) 0.37008(12) 0.1770(3) 0.0215(7) Uani 1 1 d . . .
H44 H -0.2705 0.3940 0.1667 0.026 Uiso 1 1 calc R . .
C45 C -0.20391(19) 0.35568(13) 0.3080(3) 0.0232(7) Uani 1 1 d . . .
H45 H -0.2273 0.3707 0.3879 0.028 Uiso 1 1 calc R . .
C46 C -0.14498(18) 0.31945(12) 0.3234(3) 0.0215(7) Uani 1 1 d . . .
H46 H -0.1288 0.3095 0.4139 0.026 Uiso 1 1 calc R . .
N5 N 0.09553(16) 0.15338(9) 0.0996(2) 0.0168(5) Uani 1 1 d . . .
O1A O 0.06136(17) 0.16753(12) 0.0005(3) 0.0306(6) Uani 0.85 1 d P A 1
O1B O 0.1266(9) 0.1703(6) -0.0022(16) 0.026(3) Uiso 0.15 1 d P A 2
N6 N 0.08949(14) 0.18908(9) 0.4958(2) 0.0169(5) Uani 1 1 d . . .
N7 N 0.11430(14) 0.22666(10) 0.6990(2) 0.0191(5) Uani 1 1 d . . .
C1 C 0.02654(19) 0.18560(15) 0.5803(3) 0.0281(8) Uani 1 1 d . A .
H1 H -0.0205 0.1696 0.5551 0.034 Uiso 1 1 calc R . .
C2 C 0.04136(18) 0.20831(14) 0.7048(3) 0.0256(7) Uani 1 1 d . A .
H2 H 0.0074 0.2109 0.7814 0.031 Uiso 1 1 calc R . .
C3 C 0.14091(18) 0.21438(12) 0.5705(3) 0.0206(6) Uani 1 1 d . A .
H3 H 0.1906 0.2230 0.5384 0.025 Uiso 1 1 calc R . .
C4 C 0.1552(2) 0.25480(14) 0.8085(3) 0.0289(8) Uani 1 1 d . A .
H4A H 0.2019 0.2354 0.8317 0.043 Uiso 1 1 calc R . .
H4B H 0.1227 0.2574 0.8911 0.043 Uiso 1 1 calc R . .
H4C H 0.1684 0.2905 0.7761 0.043 Uiso 1 1 calc R . .
Cl1 Cl 0.66180(6) 0.06624(5) 0.42591(11) 0.0521(3) Uani 1 1 d . . .
Cl2 Cl 0.57111(9) 0.16173(4) 0.45765(13) 0.0657(4) Uani 1 1 d . . .
Cl3 Cl 0.50669(6) 0.05996(5) 0.52423(13) 0.0523(3) Uani 1 1 d . . .
C5 C 0.5884(2) 0.09856(14) 0.5222(4) 0.0348(8) Uani 1 1 d . . .
H5 H 0.6065 0.1024 0.6203 0.042 Uiso 1 1 calc R . .

loop_
_atom_site_aniso_label
_atom_site_aniso_U_11
_atom_site_aniso_U_22
_atom_site_aniso_U_33
_atom_site_aniso_U_23
_atom_site_aniso_U_13
_atom_site_aniso_U_12
Fe1 0.01455(18) 0.01181(17) 0.01188(17) 0.00048(15) -0.00068(17) 0.00014(16)
N1 0.0176(11) 0.0151(11) 0.0153(11) -0.0010(9) 0.0001(11) -0.0003(10)
N2 0.0175(11) 0.0142(12) 0.0132(11) 0.0005(11) 0.0001(10) 0.0003(9)
N3 0.0174(12) 0.0149(11) 0.0117(10) 0.0008(9) 0.0019(10) -0.0007(10)
N4 0.0189(12) 0.0127(11) 0.0155(11) 0.0002(11) -0.0014(10) 0.0003(10)
C(A1 0.0225(15) 0.0130(13) 0.0126(14) -0.0002(11) -0.0018(12) 0.0004(11)
C(A2 0.0242(15) 0.0168(14) 0.0134(14) -0.0011(12) -0.0009(13) -0.0023(12)
C(A3 0.0210(14) 0.0187(14) 0.0081(12) -0.0022(11) 0.0003(12) -0.0020(11)
C(A4 0.0188(14) 0.0194(15) 0.0089(13) -0.0020(11) 0.0006(11) 0.0022(12)
C(A5 0.0210(15) 0.0141(14) 0.0101(13) 0.0005(11) 0.0013(11) 0.0032(12)
C(A6 0.0212(15) 0.0159(14) 0.0113(13) -0.0005(11) 0.0004(11) 0.0006(12)
C(A7 0.0194(14) 0.0151(14) 0.0138(14) 0.0001(11) -0.0015(11) 0.0002(11)
C(A8 0.0207(14) 0.0150(13) 0.0145(14) -0.0013(12) -0.0030(12) 0.0019(11)
C(B1 0.0228(16) 0.0170(15) 0.0204(15) 0.0012(12) -0.0009(12) 0.0006(12)
C(B2 0.0236(15) 0.0152(15) 0.0186(14) -0.0014(12) 0.0011(12) -0.0006(12)
C(B3 0.0200(14) 0.0175(14) 0.0134(14) -0.0029(12) 0.0001(12) -0.0042(11)
C(B4 0.0165(14) 0.0234(15) 0.0144(13) -0.0017(11) -0.0005(11) -0.0007(12)
C(B5 0.0199(15) 0.0153(14) 0.0162(14) 0.0001(12) -0.0022(11) 0.0021(12)
C(B6 0.0220(15) 0.0136(14) 0.0180(14) 0.0013(12) 0.0005(12) 0.0002(12)
C(B7 0.0180(15) 0.0183(15) 0.0199(15) 0.0009(12) -0.0001(12) -0.0018(12)
C(B8 0.0181(15) 0.0205(15) 0.0186(15) 0.0013(13) 0.0022(13) 0.0037(11)
C(M1 0.0190(14) 0.0155(13) 0.0123(13) -0.0016(11) 0.0045(12) -0.0013(11)
C(M2 0.0181(14) 0.0174(14) 0.0089(13) -0.0006(11) -0.0008(11) 0.0027(11)
C(M3 0.0189(15) 0.0156(14) 0.0137(13) 0.0010(11) -0.0023(11) -0.0030(11)
C(M4 0.0214(14) 0.0151(14) 0.0139(13) -0.0005(12) -0.0023(12) 0.0026(11)
C11 0.0157(13) 0.0127(13) 0.0213(15) 0.0022(12) -0.0005(12) 0.0012(10)
C12 0.0236(16) 0.0197(15) 0.0220(16) -0.0022(13) 0.0026(13) 0.0011(12)
C13 0.0208(16) 0.0282(18) 0.0268(17) 0.0054(14) 0.0081(13) 0.0021(13)
C14 0.0149(16) 0.0221(16) 0.0415(19) 0.0044(14) -0.0038(14) -0.0035(12)
C15 0.0232(16) 0.0230(16) 0.0270(17) -0.0007(13) -0.0081(13) -0.0034(13)
C16 0.0223(16) 0.0229(17) 0.0203(14) -0.0003(12) -0.0022(12) -0.0015(12)
C21 0.0157(14) 0.0131(14) 0.0186(14) 0.0020(11) -0.0029(12) -0.0010(11)
C22 0.0210(15) 0.0219(15) 0.0154(13) 0.0023(13) 0.0019(13) 0.0030(12)
C23 0.0205(16) 0.0264(16) 0.0227(14) 0.0026(13) 0.0065(13) 0.0044(12)
C24 0.0168(14) 0.0202(15) 0.0292(16) 0.0047(12) 0.0021(14) 0.0023(13)
C25 0.0217(15) 0.0198(16) 0.0169(14) 0.0026(12) -0.0041(12) -0.0023(12)
C26 0.0223(16) 0.0182(16) 0.0172(14) 0.0003(12) 0.0017(12) -0.0014(12)
C31 0.0192(14) 0.0116(13) 0.0220(14) -0.0003(11) -0.0004(13) 0.0035(13)
C32 0.0214(14) 0.0154(13) 0.0197(14) -0.0021(11) 0.0026(14) 0.0015(13)
C33 0.0284(17) 0.0159(15) 0.0277(17) 0.0022(13) 0.0081(14) 0.0041(13)
C34 0.0198(16) 0.0121(15) 0.0393(19) 0.0001(14) 0.0060(14) -0.0003(12)
C35 0.0170(15) 0.0219(15) 0.0344(18) -0.0062(15) -0.0035(15) 0.0004(12)
C36 0.0245(16) 0.0171(14) 0.0240(16) -0.0011(12) -0.0007(13) 0.0024(12)
C41 0.0165(14) 0.0121(12) 0.0209(15) 0.0008(11) -0.0030(12) -0.0018(11)
C42 0.0212(16) 0.0203(15) 0.0160(14) 0.0002(12) -0.0008(12) 0.0027(12)
C43 0.0245(16) 0.0224(16) 0.0193(15) 0.0055(13) -0.0026(13) 0.0033(13)
C44 0.0220(16) 0.0134(14) 0.0290(17) 0.0024(12) 0.0004(13) 0.0019(12)
C45 0.0278(17) 0.0206(16) 0.0210(16) -0.0016(12) 0.0032(13) -0.0001(13)
C46 0.0278(17) 0.0228(16) 0.0140(13) 0.0022(12) -0.0047(12) 0.0011(13)
N5 0.0220(12) 0.0148(12) 0.0135(11) -0.0015(9) -0.0007(11) 0.0012(11)
O1A 0.0442(17) 0.0301(15) 0.0176(13) 0.0010(12) -0.0080(12) 0.0093(14)
N6 0.0200(13) 0.0150(11) 0.0158(11) 0.0020(9) -0.0011(11) 0.0007(10)
N7 0.0230(14) 0.0212(13) 0.0132(12) -0.0029(10) -0.0026(10) 0.0003(10)
C1 0.0200(16) 0.045(2) 0.0188(15) -0.0023(15) 0.0012(13) -0.0124(15)
C2 0.0225(16) 0.0394(19) 0.0149(15) 0.0014(14) 0.0027(13) -0.0041(14)
C3 0.0193(15) 0.0247(17) 0.0179(15) -0.0007(13) 0.0011(12) 0.0001(12)
C4 0.0339(19) 0.036(2) 0.0168(15) -0.0065(14) -0.0038(14) -0.0048(16)
Cl1 0.0451(6) 0.0738(8) 0.0373(5) -0.0116(5) 0.0101(5) 0.0035(6)
Cl2 0.1125(11) 0.0311(5) 0.0534(7) 0.0050(5) 0.0188(7) -0.0090(6)
Cl3 0.0366(5) 0.0504(6) 0.0698(8) 0.0175(6) -0.0008(5) -0.0131(5)
C5 0.043(2) 0.0315(18) 0.0300(18) -0.0033(15) 0.0105(17) -0.0085(17)

loop_
_atom_type_symbol
_atom_type_description
_atom_type_scat_dispersion_real
_atom_type_scat_dispersion_imag
_atom_type_scat_source
C C 0.0033 0.0016 'International Tables Vol C Tables 4.2.6.8 and 6.1.1.4'
H H 0.0000 0.0000 'International Tables Vol C Tables 4.2.6.8 and 6.1.1.4'
N N 0.0061 0.0033 'International Tables Vol C Tables 4.2.6.8 and 6.1.1.4'
O O 0.0106 0.0060 'International Tables Vol C Tables 4.2.6.8 and 6.1.1.4'
Fe Fe 0.3463 0.8444 'International Tables Vol C Tables 4.2.6.8 and 6.1.1.4'
Cl Cl 0.1484 0.1585 'International Tables Vol C Tables 4.2.6.8 and 6.1.1.4'

loop_
_geom_angle_atom_site_label_1
_geom_angle_atom_site_label_2
_geom_angle_atom_site_label_3
_geom_angle
_geom_angle_site_symmetry_1
_geom_angle_site_symmetry_3
_geom_angle_publ_flag
N5 Fe1 N4 90.43(11) . . ?
N5 Fe1 N1 88.34(10) . . ?
N4 Fe1 N1 90.52(10) . . ?
N5 Fe1 N3 93.99(10) . . ?
N4 Fe1 N3 89.99(10) . . ?
N1 Fe1 N3 177.61(10) . . ?
N5 Fe1 N2 94.34(11) . . ?
N4 Fe1 N2 175.22(9) . . ?
N1 Fe1 N2 89.85(10) . . ?
N3 Fe1 N2 89.45(10) . . ?
N5 Fe1 N6 174.37(11) . . ?
N4 Fe1 N6 86.07(10) . . ?
N1 Fe1 N6 87.28(9) . . ?
N3 Fe1 N6 90.42(9) . . ?
N2 Fe1 N6 89.19(10) . . ?
C(A2 N1 C(A1 105.4(2) . . ?
C(A2 N1 Fe1 127.4(2) . . ?
C(A1 N1 Fe1 126.9(2) . . ?
C(A4 N2 C(A3 105.6(2) . . ?
C(A4 N2 Fe1 127.3(2) . . ?
C(A3 N2 Fe1 126.97(19) . . ?
C(A5 N3 C(A6 105.6(2) . . ?
C(A5 N3 Fe1 126.7(2) . . ?
C(A6 N3 Fe1 126.6(2) . . ?
C(A8 N4 C(A7 105.4(2) . . ?
C(A8 N4 Fe1 126.9(2) . . ?
C(A7 N4 Fe1 127.58(19) . . ?
N1 C(A1 C(M4 125.3(3) . . ?
N1 C(A1 C(B1 110.2(3) . . ?
C(M4 C(A1 C(B1 124.3(3) . . ?
N1 C(A2 C(M1 126.1(3) . . ?
N1 C(A2 C(B2 110.5(3) . . ?
C(M1 C(A2 C(B2 123.3(3) . . ?
N2 C(A3 C(M1 125.4(3) . . ?
N2 C(A3 C(B3 109.7(2) . . ?
C(M1 C(A3 C(B3 124.9(3) . . ?
N2 C(A4 C(M2 125.6(3) . . ?
N2 C(A4 C(B4 110.1(3) . . ?
C(M2 C(A4 C(B4 124.3(3) . . ?
N3 C(A5 C(M2 125.9(3) . . ?
N3 C(A5 C(B5 110.3(3) . . ?
C(M2 C(A5 C(B5 123.8(3) . . ?
N3 C(A6 C(M3 125.8(3) . . ?
N3 C(A6 C(B6 109.5(3) . . ?
C(M3 C(A6 C(B6 124.7(3) . . ?
N4 C(A7 C(M3 125.7(3) . . ?
N4 C(A7 C(B7 109.9(3) . . ?
C(M3 C(A7 C(B7 124.4(3) . . ?
N4 C(A8 C(M4 125.8(3) . . ?
N4 C(A8 C(B8 110.2(3) . . ?
C(M4 C(A8 C(B8 124.0(3) . . ?
C(B2 C(B1 C(A1 107.1(3) . . ?
C(B1 C(B2 C(A2 106.7(3) . . ?
C(B4 C(B3 C(A3 107.5(3) . . ?
C(B3 C(B4 C(A4 106.9(3) . . ?
C(B6 C(B5 C(A5 106.9(3) . . ?
C(B5 C(B6 C(A6 107.6(3) . . ?
C(B8 C(B7 C(A7 107.3(3) . . ?
C(B7 C(B8 C(A8 107.1(3) . . ?
C(A3 C(M1 C(A2 123.8(3) . . ?
C(A3 C(M1 C11 118.4(3) . . ?
C(A2 C(M1 C11 117.9(3) . . ?
C(A4 C(M2 C(A5 124.0(3) . . ?
C(A4 C(M2 C21 118.9(3) . . ?
C(A5 C(M2 C21 117.0(3) . . ?
C(A6 C(M3 C(A7 123.5(3) . . ?
C(A6 C(M3 C31 118.6(3) . . ?
C(A7 C(M3 C31 117.9(3) . . ?
C(A8 C(M4 C(A1 123.9(3) . . ?
C(A8 C(M4 C41 117.8(3) . . ?
C(A1 C(M4 C41 118.3(3) . . ?
C16 C11 C12 118.7(3) . . ?
C16 C11 C(M1 119.3(3) . . ?
C12 C11 C(M1 122.0(3) . . ?
C13 C12 C11 121.2(3) . . ?
C12 C13 C14 119.4(3) . . ?
C15 C14 C13 120.2(3) . . ?
C14 C15 C16 120.1(3) . . ?
C11 C16 C15 120.4(3) . . ?
C22 C21 C26 118.9(3) . . ?
C22 C21 C(M2 120.3(3) . . ?
C26 C21 C(M2 120.7(3) . . ?
C23 C22 C21 120.7(3) . . ?
C22 C23 C24 120.4(3) . . ?
C23 C24 C25 119.5(3) . . ?
C24 C25 C26 120.1(3) . . ?
C25 C26 C21 120.3(3) . . ?
C36 C31 C32 118.4(3) . . ?
C36 C31 C(M3 121.2(3) . . ?
C32 C31 C(M3 120.4(3) . . ?
C33 C32 C31 120.5(3) . . ?
C34 C33 C32 120.4(3) . . ?
C33 C34 C35 120.1(3) . . ?
C36 C35 C34 119.7(3) . . ?
C35 C36 C31 120.8(3) . . ?
C42 C41 C46 118.4(3) . . ?
C42 C41 C(M4 121.7(3) . . ?
C46 C41 C(M4 119.9(3) . . ?
C43 C42 C41 120.9(3) . . ?
C42 C43 C44 120.1(3) . . ?
C45 C44 C43 119.4(3) . . ?
C44 C45 C46 120.4(3) . . ?
C45 C46 C41 120.8(3) . . ?
O1A N5 O1B 57.5(7) . . ?
O1A N5 Fe1 137.7(2) . . ?
O1B N5 Fe1 137.0(8) . . ?
C3 N6 C1 104.9(3) . . ?
C3 N6 Fe1 127.9(2) . . ?
C1 N6 Fe1 126.8(2) . . ?
C3 N7 C2 106.4(3) . . ?
C3 N7 C4 126.9(3) . . ?
C2 N7 C4 126.7(3) . . ?
C2 C1 N6 110.1(3) . . ?
C1 C2 N7 106.8(3) . . ?
N6 C3 N7 111.9(3) . . ?
Cl3 C5 Cl2 112.0(2) . . ?
Cl3 C5 Cl1 110.25(19) . . ?
Cl2 C5 Cl1 111.1(2) . . ?

loop_
_geom_bond_atom_site_label_1
_geom_bond_atom_site_label_2
_geom_bond_distance
_geom_bond_site_symmetry_2
_geom_bond_publ_flag
Fe1 N5 1.750(2) . ?
Fe1 N4 1.995(2) . ?
Fe1 N1 1.998(2) . ?
Fe1 N3 2.019(2) . ?
Fe1 N2 2.020(2) . ?
Fe1 N6 2.173(2) . ?
N1 C(A2 1.366(4) . ?
N1 C(A1 1.382(4) . ?
N2 C(A4 1.378(4) . ?
N2 C(A3 1.386(4) . ?
N3 C(A5 1.374(4) . ?
N3 C(A6 1.386(4) . ?
N4 C(A8 1.380(4) . ?
N4 C(A7 1.384(4) . ?
C(A1 C(M4 1.400(4) . ?
C(A1 C(B1 1.432(4) . ?
C(A2 C(M1 1.401(4) . ?
C(A2 C(B2 1.442(4) . ?
C(A3 C(M1 1.396(4) . ?
C(A3 C(B3 1.441(4) . ?
C(A4 C(M2 1.393(4) . ?
C(A4 C(B4 1.445(4) . ?
C(A5 C(M2 1.399(4) . ?
C(A5 C(B5 1.448(4) . ?
C(A6 C(M3 1.397(4) . ?
C(A6 C(B6 1.448(4) . ?
C(A7 C(M3 1.404(4) . ?
C(A7 C(B7 1.442(4) . ?
C(A8 C(M4 1.398(4) . ?
C(A8 C(B8 1.440(4) . ?
C(B1 C(B2 1.351(4) . ?
C(B3 C(B4 1.349(4) . ?
C(B5 C(B6 1.338(4) . ?
C(B7 C(B8 1.346(4) . ?
C(M1 C11 1.496(4) . ?
C(M2 C21 1.500(4) . ?
C(M3 C31 1.490(4) . ?
C(M4 C41 1.503(4) . ?
C11 C16 1.391(4) . ?
C11 C12 1.396(4) . ?
C12 C13 1.380(4) . ?
C13 C14 1.396(5) . ?
C14 C15 1.377(5) . ?
C15 C16 1.393(4) . ?
C21 C22 1.390(4) . ?
C21 C26 1.402(4) . ?
C22 C23 1.389(4) . ?
C23 C24 1.391(4) . ?
C24 C25 1.392(4) . ?
C25 C26 1.396(4) . ?
C31 C36 1.397(4) . ?
C31 C32 1.400(4) . ?
C32 C33 1.395(4) . ?
C33 C34 1.373(5) . ?
C34 C35 1.394(5) . ?
C35 C36 1.392(4) . ?
C41 C42 1.395(4) . ?
C41 C46 1.396(4) . ?
C42 C43 1.384(4) . ?
C43 C44 1.396(4) . ?
C44 C45 1.383(5) . ?
C45 C46 1.386(4) . ?
N5 O1A 1.182(3) . ?
N5 O1B 1.199(15) . ?
N6 C3 1.318(4) . ?
N6 C1 1.374(4) . ?
N7 C3 1.357(4) . ?
N7 C2 1.361(4) . ?
N7 C4 1.458(4) . ?
C1 C2 1.353(4) . ?
Cl1 C5 1.782(4) . ?
Cl2 C5 1.736(4) . ?
Cl3 C5 1.732(4) . ?
